data_2212850
loop_
_publ_author_name
'Ben Ali, Karim'
'Chiaroni, Ang\`ele'
'Bohe, Luis'

_publ_section_title
(1<i>S</i>,2<i>S</i>)-2-[(3<i>R</i>,4<i>S</i>)-3-Methyl-4-phenyl-1,2,3,4-tetrahydroisoquinolin-2-yl]cyclohexanol
_journal_coeditor_code DN2138
_journal_issue 4
_journal_name_full 'Acta Crystallographica Section E'
_journal_page_first o1719
_journal_page_last o1720
_journal_paper_doi 10.1107/S1600536807010811
_journal_volume 63
_journal_year 2007
_chemical_formula_iupac 'C22 H27 N O'
_chemical_formula_moiety 'C22 H27 N O'
_chemical_formula_sum 'C22 H27 N O'
_chemical_formula_weight 321.45
_chemical_melting_point 394
_chemical_name_systematic
;
(1S,2S)-2-[(3R,4S)-3-Methyl-4-phenyl-1,2,3,4-tetrahydroisoquinolin-
2-yl]cyclohexanol
;
_space_group_IT_number 19
_symmetry_cell_setting orthorhombic
_symmetry_space_group_name_Hall 'P 2ac 2ab'
_symmetry_space_group_name_H-M 'P 21 21 21'
_atom_sites_solution_hydrogens difmap
_atom_sites_solution_primary direct
_atom_sites_solution_secondary difmap
_audit_creation_method SHELXL97
_cell_angle_alpha 90.00
_cell_angle_beta 90.00
_cell_angle_gamma 90.00
_cell_formula_units_Z 4
_cell_length_a 7.060(4)
_cell_length_b 11.282(6)
_cell_length_c 22.982(8)
_cell_measurement_reflns_used 2651
_cell_measurement_temperature 293(2)
_cell_measurement_theta_max 28.700
_cell_measurement_theta_min 0.998
_cell_volume 1830.5(16)
_computing_cell_refinement 'DENZO (Otwinowski & Minor, 1997)'
_computing_data_collection 'COLLECT (Nonius, 1997)'
_computing_data_reduction DENZO
_computing_molecular_graphics 'PLATON (Spek, 2003)'
_computing_publication_material SHELXL97
_computing_structure_refinement 'SHELXL97 (Sheldrick, 1997)'
_computing_structure_solution 'SHELXS97 (Sheldrick, 1997)'
_diffrn_ambient_temperature 293(2)
_diffrn_measured_fraction_theta_full .992
_diffrn_measured_fraction_theta_max .992
_diffrn_measurement_device_type 'Nonius KappaCCD area-detector'
_diffrn_measurement_method '\f and \w'
_diffrn_radiation_monochromator graphite
_diffrn_radiation_source 'fine-focus sealed tube'
_diffrn_radiation_type MoK\a
_diffrn_radiation_wavelength 0.71073
_diffrn_reflns_av_R_equivalents 0.0200
_diffrn_reflns_av_sigmaI/netI 0.0295
_diffrn_reflns_limit_h_max 9
_diffrn_reflns_limit_h_min -9
_diffrn_reflns_limit_k_max 15
_diffrn_reflns_limit_k_min -15
_diffrn_reflns_limit_l_max 31
_diffrn_reflns_limit_l_min -30
_diffrn_reflns_number 4682
_diffrn_reflns_theta_full 28.73
_diffrn_reflns_theta_max 28.73
_diffrn_reflns_theta_min 1.77
_exptl_absorpt_coefficient_mu 0.070
_exptl_absorpt_correction_T_max 0.980
_exptl_absorpt_correction_T_min 0.910
_exptl_absorpt_correction_type multi-scan
_exptl_absorpt_process_details '(SCALEPACK; Otwinowski & Minor, 1997)'
_exptl_crystal_colour colourless
_exptl_crystal_density_diffrn 1.166
_exptl_crystal_density_method 'not measured'
_exptl_crystal_description prism
_exptl_crystal_F_000 696
_exptl_crystal_size_max 0.58
_exptl_crystal_size_mid 0.58
_exptl_crystal_size_min 0.25
_refine_diff_density_max .182
_refine_diff_density_min -.210
_refine_ls_extinction_method none
_refine_ls_goodness_of_fit_ref 1.172
_refine_ls_hydrogen_treatment constr
_refine_ls_matrix_type full
_refine_ls_number_parameters 219
_refine_ls_number_reflns 2698
_refine_ls_number_restraints 0
_refine_ls_restrained_S_all 1.172
_refine_ls_R_factor_all 0.0652
_refine_ls_R_factor_gt 0.0465
_refine_ls_shift/su_max 0.001
_refine_ls_shift/su_mean 0.000
_refine_ls_structure_factor_coef Fsqd
_refine_ls_weighting_details 'calc w = 1/[\s^2^(Fo^2^)+(0.0423P)^2^+0.2467P] where P=(Fo^2^+2Fc^2^)/3'
_refine_ls_weighting_scheme calc
_refine_ls_wR_factor_gt 0.1101
_refine_ls_wR_factor_ref 0.1192
_reflns_number_gt 2108
_reflns_number_total 2698
_reflns_threshold_expression I>2\s(I)
_cod_data_source_file dn2138.cif
_cod_data_source_block I
_cod_database_code 2212850
_cod_database_fobs_code 2212850

loop_
_symmetry_equiv_pos_as_xyz
'x, y, z'
'-x+1/2, -y, z+1/2'
'x+1/2, -y+1/2, -z'
'-x, y+1/2, -z+1/2'

loop_
_atom_site_type_symbol
_atom_site_label
_atom_site_fract_x
_atom_site_fract_y
_atom_site_fract_z
_atom_site_U_iso_or_equiv
_atom_site_adp_type
_atom_site_calc_flag
_atom_site_refinement_flags
_atom_site_occupancy
C C1 0.2274(4) 0.5915(2) 0.16424(10) 0.0554(6) Uani d . 1
H H1A 0.3252 0.6513 0.1682 0.064 Uiso calc R 1
H H1B 0.1433 0.5986 0.1974 0.064 Uiso calc R 1
N N2 0.3154(2) 0.47467(15) 0.16525(7) 0.0439(4) Uani d . 1
C C3 0.4023(3) 0.4426(2) 0.10928(9) 0.0480(5) Uani d . 1
H H3 0.4635 0.3653 0.1144 0.055 Uiso calc R 1
C C4 0.2403(3) 0.4261(2) 0.06485(8) 0.0461(5) Uani d . 1
H H4 0.2990 0.4155 0.0266 0.053 Uiso calc R 1
C C5 0.0249(3) 0.5680(2) 0.01145(9) 0.0529(6) Uani d . 1
H H5 0.0289 0.5171 -0.0203 0.061 Uiso calc R 1
C C6 -0.0786(3) 0.6714(2) 0.00786(10) 0.0599(6) Uani d . 1
H H6 -0.1433 0.6901 -0.0262 0.069 Uiso calc R 1
C C7 -0.0856(4) 0.7469(2) 0.05488(11) 0.0610(6) Uani d . 1
H H7 -0.1555 0.8166 0.0527 0.070 Uiso calc R 1
C C8 0.0112(3) 0.7190(2) 0.10542(11) 0.0567(6) Uani d . 1
H H8 0.0057 0.7702 0.1371 0.065 Uiso calc R 1
C C9 0.1162(3) 0.61548(19) 0.10947(9) 0.0461(5) Uani d . 1
C C10 0.1240(3) 0.5385(2) 0.06206(8) 0.0444(5) Uani d . 1
C C11 0.5520(4) 0.5279(3) 0.08579(11) 0.0725(8) Uani d . 1
H H11A 0.6050 0.4963 0.0506 0.087 Uiso calc R 1
H H11B 0.6505 0.5377 0.1142 0.087 Uiso calc R 1
H H11C 0.4945 0.6033 0.0778 0.087 Uiso calc R 1
C C12 0.1259(3) 0.3157(2) 0.07727(8) 0.0454(5) Uani d . 1
C C13 0.1825(4) 0.2070(2) 0.05487(10) 0.0597(6) Uani d . 1
H H13 0.2876 0.2035 0.0306 0.069 Uiso calc R 1
C C14 0.0858(5) 0.1038(2) 0.06791(10) 0.0686(7) Uani d . 1
H H14 0.1271 0.0321 0.0526 0.079 Uiso calc R 1
C C15 -0.0700(5) 0.1066(2) 0.10318(12) 0.0710(7) Uani d . 1
H H15 -0.1348 0.0371 0.1120 0.082 Uiso calc R 1
C C16 -0.1297(4) 0.2129(2) 0.12545(12) 0.0693(7) Uani d . 1
H H16 -0.2358 0.2154 0.1494 0.080 Uiso calc R 1
C C17 -0.0333(3) 0.3165(2) 0.11256(10) 0.0569(6) Uani d . 1
H H17 -0.0761 0.3880 0.1279 0.065 Uiso calc R 1
C C18 0.4318(3) 0.4506(2) 0.21706(9) 0.0503(5) Uani d . 1
H H18 0.5064 0.3796 0.2083 0.058 Uiso calc R 1
C C19 0.5730(4) 0.5457(3) 0.23702(12) 0.0799(9) Uani d . 1
H H19A 0.6556 0.5668 0.2049 0.092 Uiso calc R 1
H H19B 0.5046 0.6163 0.2489 0.092 Uiso calc R 1
C C20 0.6920(4) 0.5000(4) 0.28801(12) 0.0901(10) Uani d . 1
H H20A 0.7661 0.4322 0.2755 0.104 Uiso calc R 1
H H20B 0.7790 0.5614 0.3005 0.104 Uiso calc R 1
C C21 0.5674(5) 0.4645(3) 0.33814(11) 0.0752(8) Uani d . 1
H H21A 0.5058 0.5344 0.3539 0.087 Uiso calc R 1
H H21B 0.6446 0.4299 0.3686 0.087 Uiso calc R 1
C C22 0.4189(5) 0.3762(2) 0.31941(10) 0.0703(7) Uani d . 1
H H22A 0.3341 0.3610 0.3518 0.081 Uiso calc R 1
H H22B 0.4803 0.3021 0.3093 0.081 Uiso calc R 1
C C23 0.3046(4) 0.4190(2) 0.26795(9) 0.0555(6) Uani d . 1
H H23 0.2341 0.4900 0.2796 0.064 Uiso calc R 1
O O24 0.1726(3) 0.3293(2) 0.25220(8) 0.0876(7) Uani d . 1
H H24 0.1583 0.3294 0.2168 0.105 Uiso calc R 1

loop_
_atom_site_aniso_label
_atom_site_aniso_U_11
_atom_site_aniso_U_22
_atom_site_aniso_U_33
_atom_site_aniso_U_12
_atom_site_aniso_U_13
_atom_site_aniso_U_23
C1 0.0586(13) 0.0515(13) 0.0560(11) 0.0085(11) -0.0161(11) -0.0022(11)
N2 0.0402(8) 0.0497(10) 0.0417(8) 0.0033(8) -0.0035(8) 0.0034(8)
C3 0.0375(10) 0.0585(13) 0.0481(10) 0.0027(10) 0.0002(9) 0.0039(10)
C4 0.0406(10) 0.0579(13) 0.0398(9) -0.0005(10) 0.0031(9) 0.0017(9)
C5 0.0449(11) 0.0687(15) 0.0450(10) -0.0067(12) -0.0025(10) 0.0129(11)
C6 0.0484(12) 0.0735(16) 0.0578(12) -0.0055(13) -0.0097(11) 0.0237(12)
C7 0.0506(13) 0.0561(13) 0.0763(15) 0.0055(12) -0.0087(13) 0.0180(12)
C8 0.0533(13) 0.0509(13) 0.0660(13) 0.0021(11) -0.0070(12) 0.0043(12)
C9 0.0398(10) 0.0481(11) 0.0503(10) -0.0025(9) -0.0044(10) 0.0080(10)
C10 0.0344(10) 0.0534(12) 0.0453(10) -0.0054(9) -0.0002(9) 0.0098(9)
C11 0.0451(12) 0.106(2) 0.0661(15) -0.0157(16) 0.0022(12) 0.0162(15)
C12 0.0453(11) 0.0505(12) 0.0404(9) 0.0037(10) -0.0059(9) -0.0016(9)
C13 0.0664(15) 0.0627(15) 0.0499(11) 0.0104(14) -0.0024(12) -0.0094(11)
C14 0.094(2) 0.0504(14) 0.0619(14) 0.0063(15) -0.0147(15) -0.0095(12)
C15 0.0855(19) 0.0518(14) 0.0756(15) -0.0105(15) -0.0133(17) 0.0044(14)
C16 0.0628(16) 0.0615(16) 0.0837(17) -0.0094(14) 0.0083(15) 0.0032(13)
C17 0.0520(13) 0.0484(13) 0.0702(14) 0.0013(11) 0.0074(12) -0.0018(11)
C18 0.0474(11) 0.0548(13) 0.0487(11) 0.0064(12) -0.0080(10) 0.0058(10)
C19 0.0671(17) 0.105(2) 0.0680(15) -0.0285(18) -0.0261(14) 0.0213(16)
C20 0.0689(17) 0.126(3) 0.0755(17) -0.014(2) -0.0309(16) 0.0129(18)
C21 0.0812(18) 0.0871(19) 0.0573(13) 0.0080(17) -0.0211(14) 0.0062(14)
C22 0.0889(19) 0.0678(16) 0.0541(12) 0.0051(17) -0.0093(14) 0.0136(12)
C23 0.0591(13) 0.0580(14) 0.0495(11) 0.0019(13) -0.0046(11) 0.0049(10)
O24 0.0972(15) 0.0973(15) 0.0683(11) -0.0401(14) -0.0130(12) 0.0218(11)

loop_
_atom_type_symbol
_atom_type_description
_atom_type_scat_dispersion_real
_atom_type_scat_dispersion_imag
_atom_type_scat_source
C C .0033 .0016 'International Tables Vol C Tables 4.2.6.8 and 6.1.1.4'
N N .0061 .0033 'International Tables Vol C Tables 4.2.6.8 and 6.1.1.4'
O O .0106 .0060 'International Tables Vol C Tables 4.2.6.8 and 6.1.1.4'
H H .0000 .0000 'International Tables Vol C Tables 4.2.6.8 and 6.1.1.4'

loop_
_geom_angle_atom_site_label_1
_geom_angle_atom_site_label_2
_geom_angle_atom_site_label_3
_geom_angle
N2 C1 C9 113.45(18)
N2 C1 H1A 108.9
C9 C1 H1A 108.9
N2 C1 H1B 108.9
C9 C1 H1B 108.9
H1A C1 H1B 107.7
C1 N2 C3 112.75(17)
C1 N2 C18 114.69(17)
C3 N2 C18 115.44(16)
N2 C3 C11 116.3(2)
N2 C3 C4 107.40(16)
C11 C3 C4 110.76(17)
N2 C3 H3 107.4
C11 C3 H3 107.4
C4 C3 H3 107.4
C10 C4 C12 114.15(17)
C10 C4 C3 109.23(18)
C12 C4 C3 111.71(17)
C10 C4 H4 107.1
C12 C4 H4 107.1
C3 C4 H4 107.1
C6 C5 C10 121.1(2)
C6 C5 H5 119.4
C10 C5 H5 119.4
C7 C6 C5 119.7(2)
C7 C6 H6 120.2
C5 C6 H6 120.2
C6 C7 C8 120.0(2)
C6 C7 H7 120.0
C8 C7 H7 120.0
C7 C8 C9 120.8(2)
C7 C8 H8 119.6
C9 C8 H8 119.6
C8 C9 C10 119.6(2)
C8 C9 C1 119.1(2)
C10 C9 C1 121.30(19)
C9 C10 C5 118.8(2)
C9 C10 C4 120.72(18)
C5 C10 C4 120.5(2)
C3 C11 H11A 109.5
C3 C11 H11B 109.5
H11A C11 H11B 109.5
C3 C11 H11C 109.5
H11A C11 H11C 109.5
H11B C11 H11C 109.5
C17 C12 C13 117.1(2)
C17 C12 C4 122.6(2)
C13 C12 C4 120.3(2)
C14 C13 C12 121.4(2)
C14 C13 H13 119.3
C12 C13 H13 119.3
C15 C14 C13 120.5(3)
C15 C14 H14 119.8
C13 C14 H14 119.8
C14 C15 C16 119.3(3)
C14 C15 H15 120.4
C16 C15 H15 120.4
C15 C16 C17 120.5(3)
C15 C16 H16 119.8
C17 C16 H16 119.8
C16 C17 C12 121.2(2)
C16 C17 H17 119.4
C12 C17 H17 119.4
N2 C18 C23 109.66(18)
N2 C18 C19 118.41(19)
C23 C18 C19 108.58(19)
N2 C18 H18 106.5
C23 C18 H18 106.5
C19 C18 H18 106.5
C20 C19 C18 110.5(2)
C20 C19 H19A 109.6
C18 C19 H19A 109.6
C20 C19 H19B 109.6
C18 C19 H19B 109.6
H19A C19 H19B 108.1
C21 C20 C19 110.8(2)
C21 C20 H20A 109.5
C19 C20 H20A 109.5
C21 C20 H20B 109.5
C19 C20 H20B 109.5
H20A C20 H20B 108.1
C20 C21 C22 111.3(2)
C20 C21 H21A 109.4
C22 C21 H21A 109.4
C20 C21 H21B 109.4
C22 C21 H21B 109.4
H21A C21 H21B 108.0
C21 C22 C23 112.6(2)
C21 C22 H22A 109.1
C23 C22 H22A 109.1
C21 C22 H22B 109.1
C23 C22 H22B 109.1
H22A C22 H22B 107.8
O24 C23 C22 108.8(2)
O24 C23 C18 111.04(19)
C22 C23 C18 111.2(2)
O24 C23 H23 108.6
C22 C23 H23 108.6
C18 C23 H23 108.6
C23 O24 H24 109.5

loop_
_geom_bond_atom_site_label_1
_geom_bond_atom_site_label_2
_geom_bond_distance
C1 N2 1.457(3)
C1 C9 1.508(3)
C1 H1A 0.9700
C1 H1B 0.9700
N2 C3 1.470(3)
N2 C18 1.472(3)
C3 C11 1.528(3)
C3 C4 1.545(3)
C3 H3 0.9800
C4 C10 1.511(3)
C4 C12 1.511(3)
C4 H4 0.9800
C5 C6 1.379(3)
C5 C10 1.397(3)
C5 H5 0.9300
C6 C7 1.377(3)
C6 H6 0.9300
C7 C8 1.384(3)
C7 H7 0.9300
C8 C9 1.386(3)
C8 H8 0.9300
C9 C10 1.395(3)
C11 H11A 0.9600
C11 H11B 0.9600
C11 H11C 0.9600
C12 C17 1.386(3)
C12 C13 1.389(3)
C13 C14 1.382(4)
C13 H13 0.9300
C14 C15 1.367(4)
C14 H14 0.9300
C15 C16 1.370(4)
C15 H15 0.9300
C16 C17 1.385(3)
C16 H16 0.9300
C17 H17 0.9300
C18 C23 1.518(3)
C18 C19 1.534(3)
C18 H18 0.9800
C19 C20 1.532(4)
C19 H19A 0.9700
C19 H19B 0.9700
C20 C21 1.504(4)
C20 H20A 0.9700
C20 H20B 0.9700
C21 C22 1.509(4)
C21 H21A 0.9700
C21 H21B 0.9700
C22 C23 1.511(3)
C22 H22A 0.9700
C22 H22B 0.9700
C23 O24 1.422(3)
C23 H23 0.9800
O24 H24 0.8200

loop_
_geom_hbond_atom_site_label_D
_geom_hbond_atom_site_label_H
_geom_hbond_atom_site_label_A
_geom_hbond_distance_DH
_geom_hbond_distance_HA
_geom_hbond_distance_DA
_geom_hbond_angle_DHA
O24 H24 N2 0.82 2.32 2.774(2) 117.0

loop_
_geom_torsion_atom_site_label_1
_geom_torsion_atom_site_label_2
_geom_torsion_atom_site_label_3
_geom_torsion_atom_site_label_4
_geom_torsion
C9 C1 N2 C3 42.6(3)
C9 C1 N2 C18 177.45(19)
C1 N2 C3 C11 56.9(2)
C18 N2 C3 C11 -77.6(2)
C1 N2 C3 C4 -67.7(2)
C18 N2 C3 C4 157.76(18)
N2 C3 C4 C10 56.7(2)
C11 C3 C4 C10 -71.2(2)
N2 C3 C4 C12 -70.5(2)
C11 C3 C4 C12 161.6(2)
C10 C5 C6 C7 -0.3(3)
C5 C6 C7 C8 0.1(4)
C6 C7 C8 C9 0.1(4)
C7 C8 C9 C10 -0.1(3)
C7 C8 C9 C1 177.0(2)
N2 C1 C9 C8 174.07(19)
N2 C1 C9 C10 -8.9(3)
C8 C9 C10 C5 0.0(3)
C1 C9 C10 C5 -177.1(2)
C8 C9 C10 C4 178.90(19)
C1 C9 C10 C4 1.8(3)
C6 C5 C10 C9 0.2(3)
C6 C5 C10 C4 -178.67(19)
C12 C4 C10 C9 100.0(2)
C3 C4 C10 C9 -25.9(3)
C12 C4 C10 C5 -81.1(2)
C3 C4 C10 C5 153.01(18)
C10 C4 C12 C17 -33.5(3)
C3 C4 C12 C17 91.0(2)
C10 C4 C12 C13 148.90(19)
C3 C4 C12 C13 -86.6(2)
C17 C12 C13 C14 -0.9(3)
C4 C12 C13 C14 176.8(2)
C12 C13 C14 C15 0.5(4)
C13 C14 C15 C16 0.1(4)
C14 C15 C16 C17 -0.1(4)
C15 C16 C17 C12 -0.4(4)
C13 C12 C17 C16 0.9(3)
C4 C12 C17 C16 -176.8(2)
C1 N2 C18 C23 78.7(2)
C3 N2 C18 C23 -147.69(19)
C1 N2 C18 C19 -46.6(3)
C3 N2 C18 C19 87.0(3)
N2 C18 C19 C20 -175.0(2)
C23 C18 C19 C20 59.1(3)
C18 C19 C20 C21 -58.2(4)
C19 C20 C21 C22 54.5(4)
C20 C21 C22 C23 -53.5(3)
C21 C22 C23 O24 178.3(2)
C21 C22 C23 C18 55.6(3)
N2 C18 C23 O24 50.3(3)
C19 C18 C23 O24 -178.9(2)
N2 C18 C23 C22 171.6(2)
C19 C18 C23 C22 -57.6(3)

loop_
_cod_related_entry_id
_cod_related_entry_database
_cod_related_entry_code
1 ChemSpider 21185376
